data_4127642
loop_
_publ_author_name
'Hoffman, Justin M.'
'Che, Xiaoyang'
'Sidhik, Siraj'
'Li, Xiaotong'
'Hadar, Ido'
'Blancon, Jean-Christophe'
'Yamaguchi, Hisato'
'Kepenekian, Mika\"el'
'Katan, Claudine'
'Even, Jacky'
'Stoumpos, Constantinos C.'
'Mohite, Aditya D.'
'Kanatzidis, Mercouri G.'

_publ_section_title
;
 From 2D to 1D Electronic Dimensionality in Halide Perovskites with
 Stepped and Flat Layers Using Propylammonium as a Spacer.
;
_journal_issue 27
_journal_name_full 'Journal of the American Chemical Society'
_journal_page_first 10661
_journal_page_last 10676
_journal_paper_doi 10.1021/jacs.9b02846
_journal_volume 141
_journal_year 2019
_chemical_formula_sum 'C9 H38 I13 N5 Pb4'
_chemical_formula_weight 2695
_space_group_IT_number 9
_space_group_name_Hall 'C -2yc'
_space_group_name_H-M_alt 'C 1 c 1'
_symmetry_cell_setting monoclinic
_symmetry_Int_Tables_number 9
_symmetry_space_group_name_Hall 'C -2yc'
_symmetry_space_group_name_H-M 'C 1 c 1'
_cell_angle_alpha 90
_cell_angle_beta 92.947(6)
_cell_angle_gamma 90
_cell_formula_units_Z 4
_cell_length_a 62.405(5)
_cell_length_b 8.9358(7)
_cell_length_c 8.8712(6)
_cell_measurement_reflns_used 19790
_cell_measurement_temperature 293
_cell_measurement_theta_max 29.26
_cell_measurement_theta_min 1.96
_cell_volume 4940.4(6)
_diffrn_ambient_temperature 293
_diffrn_detector 'image plate (34 cm diameter)'
_diffrn_detector_area_resol_mean 6.67
_diffrn_detector_type STOE
_diffrn_measured_fraction_theta_full 0.98
_diffrn_measured_fraction_theta_max 0.98
_diffrn_measurement_details ' 180 frames, detector distance = 100 mm'
_diffrn_measurement_device 'four-circle diffractometer'
_diffrn_measurement_device_type 'IPDS Stoe'
_diffrn_measurement_method '??integration method??'
_diffrn_radiation_collimation '0.5 mm diameter, monocapillary'
_diffrn_radiation_monochromator graphite
_diffrn_radiation_polarisn_norm 0
_diffrn_radiation_probe x-ray
_diffrn_radiation_source 'X-ray tube'
_diffrn_radiation_type 'Mo K\a'
_diffrn_radiation_wavelength 0.71073
_diffrn_reflns_av_R_equivalents 0.1462
_diffrn_reflns_av_unetI/netI 0.1321
_diffrn_reflns_limit_h_max 85
_diffrn_reflns_limit_h_min -85
_diffrn_reflns_limit_k_max 12
_diffrn_reflns_limit_k_min -12
_diffrn_reflns_limit_l_max 12
_diffrn_reflns_limit_l_min -11
_diffrn_reflns_number 19790
_diffrn_reflns_theta_full 29.24
_diffrn_reflns_theta_max 29.26
_diffrn_reflns_theta_min 1.96
_diffrn_source 'sealed X-ray tube, 12 x 0.4 mm long-fine focus'
_diffrn_source_current 40
_diffrn_source_power 2.00
_diffrn_source_voltage 50
_exptl_absorpt_coefficient_mu 21.724
_exptl_absorpt_correction_T_max 0.7729
_exptl_absorpt_correction_T_min 0.0776
_exptl_absorpt_correction_type numerical
_exptl_absorpt_process_details X-SHAPE
_exptl_crystal_colour black
_exptl_crystal_density_diffrn 3.6233
_exptl_crystal_description 'square plate'
_exptl_crystal_F_000 4576
_exptl_crystal_size_max 0.188
_exptl_crystal_size_mid 0.176
_exptl_crystal_size_min 0.012
_refine_diff_density_max 8.26
_refine_diff_density_min -5.97
_refine_ls_abs_structure_details '  3542 of Friedel pairs used in the refinement'
_refine_ls_abs_structure_Flack 0.37(3)
_refine_ls_extinction_method none
_refine_ls_goodness_of_fit_gt 4.44
_refine_ls_goodness_of_fit_ref 2.62
_refine_ls_hydrogen_treatment constr
_refine_ls_number_constraints 163
_refine_ls_number_parameters 203
_refine_ls_number_reflns 7973
_refine_ls_number_restraints 13
_refine_ls_R_factor_all 0.2447
_refine_ls_R_factor_gt 0.1161
_refine_ls_shift/su_max 0.6151
_refine_ls_shift/su_mean 0.0290
_refine_ls_structure_factor_coef Fsqd
_refine_ls_weighting_details w=1/(\s^2^(I)+0.0004I^2^)
_refine_ls_weighting_scheme sigma
_refine_ls_wR_factor_gt 0.2277
_refine_ls_wR_factor_ref 0.2460
_reflns_number_gt 2494
_reflns_number_total 7973
_reflns_threshold_expression I>3\s(I)
_cod_data_source_file ja9b02846_si_010.cif
_cod_data_source_block I
_cod_depositor_comments
;
The following automatic conversions were performed:

'_diffrn_radiation_probe' value 'X-ray' changed to 'x-ray' according
to
/home/data/users/saulius/crontab/automatic-downloads/current/ACS/lib/dictionaries/cif_core.dic
dictionary named 'cif_core.dic' version 2.4.2 from 2011-04-26.

Automatic conversion script
Id: cif_fix_values 4973 2017-02-22 13:04:09Z antanas 
;
_cod_database_code 4127642

loop_
_space_group_symop_id
_space_group_symop_operation_xyz
1 x,y,z
2 x,-y,z+1/2
3 x+1/2,y+1/2,z
4 x+1/2,-y+1/2,z+1/2

loop_
_atom_site_label
_atom_site_type_symbol
_atom_site_fract_x
_atom_site_fract_y
_atom_site_fract_z
_atom_site_adp_type
_atom_site_U_iso_or_equiv
_atom_site_site_symmetry_multiplicity
_atom_site_occupancy
_atom_site_calc_flag
Pb3 Pb 0.65621(9) 0.2498(6) 0.1566(5) Uani 0.0429(13) 4 1 d
I1 I 0.4033(2) 0.1794(13) 1.0763(17) Uani 0.131(7) 4 1 d
Pb1 Pb 0.45180(10) 0.2475(6) 1.0907(5) Uani 0.0526(16) 4 1 d
Pb2 Pb 0.55399(11) 0.2500(7) 1.1149(5) Uani 0.0524(14) 4 1 d
Pb4 Pb 0.75895(10) 0.2480(7) 0.2055(6) Uani 0.075(2) 4 1 d
I8 I 0.6593(2) -0.0112(16) 0.4022(12) Uani 0.106(5) 4 1 d
I4 I 0.5038(2) 0.2830(12) 1.0996(17) Uani 0.111(5) 4 1 d
I3 I 0.4462(2) 0.4974(11) 0.8386(10) Uani 0.102(5) 4 1 d
I5 I 0.5487(2) 0.0192(11) 0.8487(10) Uani 0.108(5) 4 1 d
I2 I 0.4591(2) -0.0091(10) 1.3410(11) Uani 0.101(5) 4 1 d
I7 I 0.6045(2) 0.2113(8) 0.1276(16) Uani 0.095(4) 4 1 d
I11 I 0.7520(3) -0.0096(15) 0.4557(15) Uani 0.150(7) 4 1 d
I6 I 0.55838(19) 0.4891(13) 0.8646(13) Uani 0.112(5) 4 1 d
I10 I 0.70531(15) 0.3015(13) 0.1797(17) Uani 0.101(4) 4 1 d
I13 I 0.3062(2) 0.3174(18) 0.729(2) Uani 0.172(8) 4 1 d
I9 I 0.6508(3) 0.4845(14) -0.1038(12) Uani 0.126(6) 4 1 d
I12 I 0.7615(2) 0.4961(14) -0.0331(18) Uani 0.146(6) 4 1 d
Nsb N 0.7907(5) 0.209(6) -0.272(5) Uiso 0.040(8) 4 1 d
Nsa N 0.4098(16) 0.741(13) 1.177(12) Uiso 0.17(3) 4 1 d
Nc1 N 0.5031(10) 0.310(6) 1.495(5) Uiso 0.038(11) 4 1 d
Cc1 C 0.5004(10) 0.271(8) 1.657(5) Uiso 0.038(11) 4 1 d
Csa1 C 0.3973(14) 0.671(13) 1.299(10) Uiso 0.17(3) 4 1 d
Csb1 C 0.8094(6) 0.199(6) -0.159(4) Uiso 0.040(8) 4 1 d
Csa2 C 0.3764(14) 0.753(9) 1.311(10) Uiso 0.17(3) 4 1 d
Csb2 C 0.8289(5) 0.265(7) -0.227(4) Uiso 0.040(8) 4 1 d
Csb3 C 0.8479(5) 0.248(9) -0.117(6) Uiso 0.040(8) 4 1 d
Nc2 N 0.1040(14) 0.690(4) -0.279(13) Uiso 0.37(10) 4 1 d
Nc3 N 0.2075(11) 0.676(8) -0.288(8) Uiso 0.081(19) 4 1 d
Cc3 C 0.2283(13) 0.677(11) -0.367(11) Uiso 0.081(19) 4 1 d
Cc2 C 0.103(3) 0.853(6) -0.320(19) Uiso 0.37(10) 4 1 d
Csa3 C 0.3583(15) 0.642(8) 1.309(12) Uiso 0.17(3) 4 1 d
H1cc1 H 0.485433 0.262826 1.674924 Uiso 0.0454 4 1 d
H2cc1 H 0.507396 0.177372 1.679499 Uiso 0.0454 4 1 d
H3cc1 H 0.506762 0.347932 1.720408 Uiso 0.0454 4 1 d
H1csa1 H 0.40539 0.676816 1.393983 Uiso 0.2095 4 1 d
H2csa1 H 0.394434 0.56768 1.274412 Uiso 0.2095 4 1 d
H1csb1 H 0.806264 0.253714 -0.070084 Uiso 0.0479 4 1 d
H2csb1 H 0.812095 0.096084 -0.13386 Uiso 0.0479 4 1 d
H1csa2 H 0.374374 0.81985 1.226558 Uiso 0.2095 4 1 d
H2csa2 H 0.376697 0.808802 1.403044 Uiso 0.2095 4 1 d
H1csb2 H 0.826461 0.368788 -0.247687 Uiso 0.0479 4 1 d
H2csb2 H 0.831644 0.212982 -0.318457 Uiso 0.0479 4 1 d
H1csb3 H 0.860826 0.249795 -0.17078 Uiso 0.0479 4 1 d
H2csb3 H 0.848044 0.329204 -0.045915 Uiso 0.0479 4 1 d
H3csb3 H 0.846878 0.154846 -0.064111 Uiso 0.0479 4 1 d
H1cc3 H 0.229729 0.585024 -0.420963 Uiso 0.0968 4 1 d
H2cc3 H 0.228282 0.759563 -0.43617 Uiso 0.0968 4 1 d
H3cc3 H 0.240025 0.687607 -0.293469 Uiso 0.0968 4 1 d
H1cc2 H 0.088043 0.886404 -0.317578 Uiso 0.4481 4 1 d
H2cc2 H 0.111447 0.91025 -0.248972 Uiso 0.4481 4 1 d
H3cc2 H 0.107639 0.867529 -0.419644 Uiso 0.4481 4 1 d
H1csa3 H 0.347108 0.673769 1.237285 Uiso 0.2095 4 1 d
H2csa3 H 0.363402 0.545381 1.280592 Uiso 0.2095 4 1 d
H3csa3 H 0.35267 0.636561 1.407511 Uiso 0.2095 4 1 d
H1nsb H 0.7789 0.21924 -0.224414 Uiso 0.0479 4 1 d
H2nsb H 0.792297 0.285459 -0.330656 Uiso 0.0479 4 1 d
H3nsb H 0.789936 0.127429 -0.325701 Uiso 0.0479 4 1 d
H1nsa H 0.422893 0.706809 1.182103 Uiso 0.2095 4 1 d
H2nsa H 0.403759 0.720477 1.089227 Uiso 0.2095 4 1 d
H3nsa H 0.410143 0.838062 1.189553 Uiso 0.2095 4 1 d
H1nc1 H 0.50125 0.230635 1.439134 Uiso 0.0454 4 1 d
H2nc1 H 0.493584 0.377428 1.466096 Uiso 0.0454 4 1 d
H3nc1 H 0.515883 0.345959 1.484239 Uiso 0.0454 4 1 d
H1nc2 H 0.091702 0.647533 -0.301932 Uiso 0.4481 4 1 d
H2nc2 H 0.113932 0.647636 -0.329362 Uiso 0.4481 4 1 d
H3nc2 H 0.107054 0.681189 -0.182952 Uiso 0.4481 4 1 d
H1nc3 H 0.201899 0.764966 -0.291751 Uiso 0.0968 4 1 d
H2nc3 H 0.198728 0.612573 -0.332749 Uiso 0.0968 4 1 d
H3nc3 H 0.209981 0.64953 -0.194472 Uiso 0.0968 4 1 d

loop_
_atom_site_aniso_label
_atom_site_aniso_type_symbol
_atom_site_aniso_U_11
_atom_site_aniso_U_22
_atom_site_aniso_U_33
_atom_site_aniso_U_12
_atom_site_aniso_U_13
_atom_site_aniso_U_23
Pb3 Pb 0.050(3) 0.044(2) 0.0346(16) 0.003(3) 0.0086(17) 0.003(3)
I1 I 0.099(9) 0.051(5) 0.247(17) 0.001(6) 0.062(11) 0.013(7)
Pb1 Pb 0.081(4) 0.0303(19) 0.047(2) 0.006(3) 0.011(2) 0.004(3)
Pb2 Pb 0.084(3) 0.0364(17) 0.0375(16) 0.004(3) 0.008(2) 0.002(3)
Pb4 Pb 0.082(5) 0.079(3) 0.064(3) 0.008(4) 0.010(3) 0.004(4)
I8 I 0.111(9) 0.120(9) 0.088(6) -0.007(8) 0.000(7) 0.073(7)
I4 I 0.115(10) 0.075(7) 0.143(8) 0.002(7) 0.000(7) -0.014(8)
I3 I 0.217(13) 0.043(5) 0.048(4) 0.008(6) 0.030(6) 0.022(4)
I5 I 0.192(13) 0.064(6) 0.065(6) 0.027(6) -0.006(6) -0.052(5)
I2 I 0.199(13) 0.032(4) 0.077(6) 0.001(6) 0.041(7) 0.033(5)
I7 I 0.050(5) 0.101(6) 0.135(7) 0.007(8) 0.009(5) 0.019(8)
I11 I 0.199(16) 0.120(10) 0.126(9) -0.014(10) -0.039(9) 0.055(9)
I6 I 0.093(9) 0.099(8) 0.144(10) 0.002(7) -0.001(7) 0.074(8)
I10 I 0.013(3) 0.118(8) 0.172(9) 0.002(5) 0.003(6) -0.003(8)
I13 I 0.087(10) 0.140(11) 0.28(2) -0.023(9) -0.051(12) 0.007(12)
I9 I 0.232(16) 0.093(8) 0.051(5) -0.022(9) 0.006(7) 0.048(6)
I12 I 0.099(9) 0.097(8) 0.242(14) -0.021(7) 0.001(9) 0.066(9)

loop_
_atom_type_symbol
_atom_type_scat_dispersion_real
_atom_type_scat_dispersion_imag
_atom_type_scat_source
C 0.0033 0.0016 'International Tables Vol C tables 4.2.6.8 and 6.1.1.1'
H 0.0000 0.0000 'International Tables Vol C tables 4.2.6.8 and 6.1.1.1'
I -0.4742 1.8119 'International Tables Vol C tables 4.2.6.8 and 6.1.1.1'
N 0.0061 0.0033 'International Tables Vol C tables 4.2.6.8 and 6.1.1.1'
Pb -3.3944 10.1111 'International Tables Vol C tables 4.2.6.8 and 6.1.1.1'

loop_
_geom_angle_atom_site_label_1
_geom_angle_atom_site_label_2
_geom_angle_atom_site_label_3
_geom_angle_site_symmetry_1
_geom_angle_site_symmetry_3
_geom_angle
I8 Pb3 I8 . 2_554 89.5(3)
I8 Pb3 I7 . . 90.1(3)
I8 Pb3 I10 . . 92.2(4)
I8 Pb3 I9 . . 174.6(4)
I8 Pb3 I9 . 2_565 95.3(3)
I8 Pb3 I7 2_554 . 88.2(3)
I8 Pb3 I10 2_554 . 93.0(4)
I8 Pb3 I9 2_554 . 86.1(3)
I8 Pb3 I9 2_554 2_565 174.7(4)
I7 Pb3 I10 . . 177.4(3)
I7 Pb3 I9 . . 86.7(4)
I7 Pb3 I9 . 2_565 89.5(4)
I10 Pb3 I9 . . 91.1(4)
I10 Pb3 I9 . 2_565 89.1(4)
I9 Pb3 I9 . 2_565 89.0(3)
Pb1 I1 Nsa . 2_564 81.0(16)
I1 Pb1 I4 . . 174.1(4)
I1 Pb1 I3 . . 92.2(4)
I1 Pb1 I3 . 2_565 91.6(4)
I1 Pb1 I2 . . 89.6(4)
I1 Pb1 I2 . 2_554 90.9(4)
I4 Pb1 I3 . . 91.2(4)
I4 Pb1 I3 . 2_565 93.3(4)
I4 Pb1 I2 . . 86.9(4)
I4 Pb1 I2 . 2_554 84.3(4)
I3 Pb1 I3 . 2_565 88.3(3)
I3 Pb1 I2 . . 177.9(4)
I3 Pb1 I2 . 2_554 89.7(3)
I3 Pb1 I2 2_565 . 92.9(3)
I3 Pb1 I2 2_565 2_554 176.9(4)
I2 Pb1 I2 . 2_554 89.0(3)
I4 Pb2 I5 . . 87.8(4)
I4 Pb2 I5 . 2_555 87.8(4)
I4 Pb2 I7 . 1_556 179.0(3)
I4 Pb2 I6 . . 91.6(4)
I4 Pb2 I6 . 2_565 90.6(4)
I5 Pb2 I5 . 2_555 89.0(3)
I5 Pb2 I7 . 1_556 91.2(4)
I5 Pb2 I6 . . 85.6(3)
I5 Pb2 I6 . 2_565 174.6(3)
I5 Pb2 I7 2_555 1_556 91.8(3)
I5 Pb2 I6 2_555 . 174.7(3)
I5 Pb2 I6 2_555 2_565 96.1(3)
I7 Pb2 I6 1_556 . 88.6(3)
I7 Pb2 I6 1_556 2_565 90.3(3)
I6 Pb2 I6 . 2_565 89.2(3)
I11 Pb4 I11 . 2_554 89.0(4)
I11 Pb4 I10 . . 88.8(4)
I11 Pb4 I13 . 4_554 88.8(5)
I11 Pb4 I12 . . 175.2(5)
I11 Pb4 I12 . 2_565 90.8(4)
I11 Pb4 I10 2_554 . 86.9(4)
I11 Pb4 I13 2_554 4_554 91.0(5)
I11 Pb4 I12 2_554 . 90.8(4)
I11 Pb4 I12 2_554 2_565 174.7(5)
I10 Pb4 I13 . 4_554 176.9(4)
I10 Pb4 I12 . . 86.4(4)
I10 Pb4 I12 . 2_565 87.7(4)
I13 Pb4 I12 4_554 . 95.9(4)
I13 Pb4 I12 4_554 2_565 94.3(4)
I12 Pb4 I12 . 2_565 89.0(4)
Pb3 I8 Pb3 . 2_555 172.0(5)
Pb3 I8 Nc3 . 4_555 90.1(11)
Pb3 I8 Nc3 2_555 4_555 97.8(11)
Pb1 I4 Pb2 . . 169.0(4)
Pb1 I4 Nc1 . . 88.1(10)
Pb1 I4 Nc1 . 2_564 95.1(10)
Pb2 I4 Nc1 . . 91.6(10)
Pb2 I4 Nc1 . 2_564 95.8(10)
Nc1 I4 Nc1 . 2_564 100.3(11)
Pb1 I3 Pb1 . 2_564 167.4(5)
Pb1 I3 Nsa . 2_564 84.3(19)
Pb1 I3 Nsa 2_564 2_564 104.6(19)
Pb2 I5 Pb2 . 2_554 165.7(5)
Pb1 I2 Pb1 . 2_555 163.2(5)
Pb3 I7 Pb2 . 1_554 167.4(3)
Pb3 I7 Nc2 . 3_545 92.4(15)
Pb3 I7 Nc2 . 4_555 96.1(14)
Pb2 I7 Nc2 1_554 3_545 90.7(15)
Pb2 I7 Nc2 1_554 4_555 95.4(14)
Nc2 I7 Nc2 3_545 4_555 100.0(19)
Pb4 I11 Pb4 . 2_555 164.1(6)
Pb4 I11 Nsb . 2_555 81.5(9)
Pb4 I11 Nc3 . 4_555 90.4(11)
Pb4 I11 Nsb 2_555 2_555 89.3(8)
Pb4 I11 Nc3 2_555 4_555 102.4(12)
Nsb I11 Nc3 2_555 4_555 88.8(13)
Pb2 I6 Pb2 . 2_564 169.6(5)
Pb3 I10 Pb4 . . 163.3(4)
Pb4 I13 Nsb 4_455 3_456 85.8(7)
Pb3 I9 Pb3 . 2_564 166.5(6)
Pb4 I12 Pb4 . 2_564 174.1(5)
Pb4 I12 Nsb . . 86.6(8)
Pb4 I12 Nsb 2_564 . 94.8(8)
I11 Nsb I13 2_554 3_544 73.5(10)
I11 Nsb I12 2_554 . 71.2(8)
I11 Nsb Csb1 2_554 . 97(3)
I11 Nsb H1nsb 2_554 . 36.23
I11 Nsb H2nsb 2_554 . 143.98
I11 Nsb H3nsb 2_554 . 83.09
I13 Nsb I12 3_544 . 140.9(14)
I13 Nsb Csb1 3_544 . 75(3)
I13 Nsb H1nsb 3_544 . 109.52
I13 Nsb H2nsb 3_544 . 136.11
I13 Nsb H3nsb 3_544 . 37.1
I12 Nsb Csb1 . . 93(3)
I12 Nsb H1nsb . . 39.34
I12 Nsb H2nsb . . 83
I12 Nsb H3nsb . . 147.93
Csb1 Nsb H1nsb . . 109.47
Csb1 Nsb H2nsb . . 109.47
Csb1 Nsb H3nsb . . 109.47
H1nsb Nsb H2nsb . . 109.47
H1nsb Nsb H3nsb . . 109.47
H2nsb Nsb H3nsb . . 109.47
I1 Nsa I3 2_565 2_565 79(2)
I1 Nsa Csa1 2_565 . 45(5)
I1 Nsa H1nsa 2_565 . 99.79
I1 Nsa H2nsa 2_565 . 147.64
I1 Nsa H3nsa 2_565 . 71.81
I3 Nsa Csa1 2_565 . 78(6)
I3 Nsa H1nsa 2_565 . 31.5
I3 Nsa H2nsa 2_565 . 119.76
I3 Nsa H3nsa 2_565 . 124.28
Csa1 Nsa H1nsa . . 109.47
Csa1 Nsa H2nsa . . 109.47
Csa1 Nsa H3nsa . . 109.47
H1nsa Nsa H2nsa . . 109.47
H1nsa Nsa H3nsa . . 109.47
H2nsa Nsa H3nsa . . 109.47
I4 Nc1 I4 . 2_565 108.3(12)
I4 Nc1 Cc1 . . 162(4)
I4 Nc1 H1nc1 . . 52.25
I4 Nc1 H2nc1 . . 78.62
I4 Nc1 H3nc1 . . 82
I4 Nc1 Cc1 2_565 . 89(3)
I4 Nc1 H1nc1 2_565 . 159.03
I4 Nc1 H2nc1 2_565 . 53.49
I4 Nc1 H3nc1 2_565 . 70.87
Cc1 Nc1 H1nc1 . . 109.47
Cc1 Nc1 H2nc1 . . 109.47
Cc1 Nc1 H3nc1 . . 109.47
H1nc1 Nc1 H2nc1 . . 109.47
H1nc1 Nc1 H3nc1 . . 109.47
H2nc1 Nc1 H3nc1 . . 109.47
Nc1 Cc1 H1cc1 . . 109.47
Nc1 Cc1 H2cc1 . . 109.47
Nc1 Cc1 H3cc1 . . 109.47
H1cc1 Cc1 H2cc1 . . 109.47
H1cc1 Cc1 H3cc1 . . 109.47
H2cc1 Cc1 H3cc1 . . 109.47
Nsa Csa1 Csa2 . . 109(8)
Nsa Csa1 H1csa1 . . 109.47
Nsa Csa1 H2csa1 . . 109.47
Csa2 Csa1 H1csa1 . . 109.47
Csa2 Csa1 H2csa1 . . 109.47
H1csa1 Csa1 H2csa1 . . 109.85
Nsb Csb1 Csb2 . . 109(3)
Nsb Csb1 H1csb1 . . 109.47
Nsb Csb1 H2csb1 . . 109.47
Csb2 Csb1 H1csb1 . . 109.47
Csb2 Csb1 H2csb1 . . 109.47
H1csb1 Csb1 H2csb1 . . 109.47
Csa1 Csa2 Csa3 . . 109(7)
Csa1 Csa2 H1csa2 . . 109.47
Csa1 Csa2 H2csa2 . . 109.47
Csa3 Csa2 H1csa2 . . 109.47
Csa3 Csa2 H2csa2 . . 109.47
H1csa2 Csa2 H2csa2 . . 109.51
Csb1 Csb2 Csb3 . . 109(4)
Csb1 Csb2 H1csb2 . . 109.47
Csb1 Csb2 H2csb2 . . 109.47
Csb3 Csb2 H1csb2 . . 109.47
Csb3 Csb2 H2csb2 . . 109.47
H1csb2 Csb2 H2csb2 . . 109.48
Csb2 Csb3 H1csb3 . . 109.47
Csb2 Csb3 H2csb3 . . 109.47
Csb2 Csb3 H3csb3 . . 109.47
H1csb3 Csb3 H2csb3 . . 109.47
H1csb3 Csb3 H3csb3 . . 109.47
H2csb3 Csb3 H3csb3 . . 109.47
I7 Nc2 I7 3_455 4_454 106(2)
I7 Nc2 Cc2 3_455 . 101(8)
I7 Nc2 H1nc2 3_455 . 102.47
I7 Nc2 H2nc2 3_455 . 124.28
I7 Nc2 H3nc2 3_455 . 14.84
I7 Nc2 Cc2 4_454 . 153(9)
I7 Nc2 H1nc2 4_454 . 62.5
I7 Nc2 H2nc2 4_454 . 56.24
I7 Nc2 H3nc2 4_454 . 97.22
Cc2 Nc2 H1nc2 . . 109.47
Cc2 Nc2 H2nc2 . . 109.47
Cc2 Nc2 H3nc2 . . 109.47
H1nc2 Nc2 H2nc2 . . 109.47
H1nc2 Nc2 H3nc2 . . 109.47
H2nc2 Nc2 H3nc2 . . 109.47
I8 Nc3 I11 4_454 4_454 99.7(17)
I8 Nc3 Cc3 4_454 . 158(5)
I8 Nc3 H1nc3 4_454 . 92.4
I8 Nc3 H2nc3 4_454 . 57.07
I8 Nc3 H3nc3 4_454 . 64.94
I11 Nc3 Cc3 4_454 . 69(4)
I11 Nc3 H1nc3 4_454 . 132.2
I11 Nc3 H2nc3 4_454 . 115.93
I11 Nc3 H3nc3 4_454 . 41.46
Cc3 Nc3 H1nc3 . . 109.47
Cc3 Nc3 H2nc3 . . 109.47
Cc3 Nc3 H3nc3 . . 109.47
H1nc3 Nc3 H2nc3 . . 109.47
H1nc3 Nc3 H3nc3 . . 109.47
H2nc3 Nc3 H3nc3 . . 109.47
Nc3 Cc3 H1cc3 . . 109.47
Nc3 Cc3 H2cc3 . . 109.47
Nc3 Cc3 H3cc3 . . 109.47
H1cc3 Cc3 H2cc3 . . 109.47
H1cc3 Cc3 H3cc3 . . 109.47
H2cc3 Cc3 H3cc3 . . 109.47
Nc2 Cc2 H1cc2 . . 109.47
Nc2 Cc2 H2cc2 . . 109.47
Nc2 Cc2 H3cc2 . . 109.47
H1cc2 Cc2 H2cc2 . . 109.47
H1cc2 Cc2 H3cc2 . . 109.47
H2cc2 Cc2 H3cc2 . . 109.47
Csa2 Csa3 H1csa3 . . 109.47
Csa2 Csa3 H2csa3 . . 109.47
Csa2 Csa3 H3csa3 . . 109.47
H1csa3 Csa3 H2csa3 . . 109.47
H1csa3 Csa3 H3csa3 . . 109.47
H2csa3 Csa3 H3csa3 . . 109.47

loop_
_geom_bond_atom_site_label_1
_geom_bond_atom_site_label_2
_geom_bond_site_symmetry_2
_geom_bond_distance
Pb3 I8 . 3.191(13)
Pb3 I8 2_554 3.117(13)
Pb3 I7 . 3.244(15)
Pb3 I10 . 3.095(11)
Pb3 I9 . 3.126(12)
Pb3 I9 2_565 3.217(13)
I1 Pb1 . 3.082(14)
I1 Nsa 2_564 3.65(11)
Pb1 I4 . 3.259(15)
Pb1 I3 . 3.166(11)
Pb1 I3 2_565 3.199(11)
Pb1 I2 . 3.209(11)
Pb1 I2 2_554 3.123(11)
Pb2 I4 . 3.140(15)
Pb2 I5 . 3.141(11)
Pb2 I5 2_555 3.204(11)
Pb2 I7 1_556 3.166(15)
Pb2 I6 . 3.105(13)
Pb2 I6 2_565 3.217(13)
Pb4 I11 . 3.244(15)
Pb4 I11 2_554 3.088(15)
Pb4 I10 . 3.377(11)
Pb4 I13 4_554 3.004(15)
Pb4 I12 . 3.074(15)
Pb4 I12 2_565 3.255(15)
I8 Nc3 4_555 3.82(7)
I4 Nc1 . 3.52(4)
I4 Nc1 2_564 3.75(5)
I3 Nsa 2_564 3.38(11)
I7 Nc2 3_545 3.61(12)
I7 Nc2 4_555 3.68(5)
I11 Nsb 2_555 3.69(5)
I11 Nc3 4_555 3.74(7)
I13 Nsb 3_456 3.63(5)
I12 Nsb . 3.85(5)
Nsb Csb1 . 1.50(5)
Nsb H1nsb . 0.87
Nsb H2nsb . 0.87
Nsb H3nsb . 0.87
Nsa Csa1 . 1.51(15)
Nsa H1nsa . 0.87
Nsa H2nsa . 0.87
Nsa H3nsa . 0.87
Nc1 Cc1 . 1.50(6)
Nc1 H1nc1 . 0.87
Nc1 H2nc1 . 0.87
Nc1 H3nc1 . 0.87
Cc1 H1cc1 . 0.96
Cc1 H2cc1 . 0.96
Cc1 H3cc1 . 0.96
Csa1 Csa2 . 1.50(13)
Csa1 H1csa1 . 0.96
Csa1 H2csa1 . 0.96
Csb1 Csb2 . 1.50(6)
Csb1 H1csb1 . 0.96
Csb1 H2csb1 . 0.96
Csa2 Csa3 . 1.50(12)
Csa2 H1csa2 . 0.96
Csa2 H2csa2 . 0.96
Csb2 Csb3 . 1.50(5)
Csb2 H1csb2 . 0.96
Csb2 H2csb2 . 0.96
Csb3 H1csb3 . 0.96
Csb3 H2csb3 . 0.96
Csb3 H3csb3 . 0.96
Nc2 Cc2 . 1.50(8)
Nc2 H1nc2 . 0.87
Nc2 H2nc2 . 0.87
Nc2 H3nc2 . 0.87
Nc3 Cc3 . 1.50(11)
Nc3 H1nc3 . 0.87
Nc3 H2nc3 . 0.87
Nc3 H3nc3 . 0.87
Cc3 H1cc3 . 0.96
Cc3 H2cc3 . 0.96
Cc3 H3cc3 . 0.96
Cc2 H1cc2 . 0.96
Cc2 H2cc2 . 0.96
Cc2 H3cc2 . 0.96
Csa3 H1csa3 . 0.96
Csa3 H2csa3 . 0.96
Csa3 H3csa3 . 0.96

loop_
_geom_hbond_atom_site_label_D
_geom_hbond_atom_site_label_H
_geom_hbond_atom_site_label_A
_geom_hbond_site_symmetry_A
_geom_hbond_distance_DH
_geom_hbond_distance_HA
_geom_hbond_distance_DA
_geom_hbond_angle_DHA
Csa1 H1csa1 I1 2_565 0.96 2.08 2.81(10) 131.82
Csa2 H2csa2 I1 2_565 0.96 2.21 2.89(9) 126.90
Cc3 H1cc3 I11 3_454 0.96 2.00 2.77(9) 136.38

loop_
_twin_individual_id
_twin_individual_mass_fraction_refined
_twin_individual_twin_matrix_11
_twin_individual_twin_matrix_12
_twin_individual_twin_matrix_13
_twin_individual_twin_matrix_21
_twin_individual_twin_matrix_22
_twin_individual_twin_matrix_23
_twin_individual_twin_matrix_31
_twin_individual_twin_matrix_32
_twin_individual_twin_matrix_33
1 0.41(3) 1 0 0 0 1 0 0 0 1
2 0.37(3) -1 0 0 0 -1 0 0 0 -1
3 0.219(5) 1 0 0 0 -1 0 0.6667 0 -1

loop_
_restr_distance_atom_site_label_1
_restr_distance_atom_site_label_2
_restr_distance_target
_restr_distance_target_weight_param
Nc1 Cc1 1.5 0.001
Nsa Csa1 1.5 0.001
Csa1 Csa2 1.5 0.001
Csa2 Csa3 1.5 0.001
Nsb Csb1 1.5 0.001
Csb1 Csb2 1.5 0.001
Csb2 Csb3 1.5 0.001
Nc2 Cc2 1.5 0.001
Nc3 Cc3 1.5 0.001

loop_
_restr_angle_atom_site_label_1
_restr_angle_atom_site_label_2
_restr_angle_atom_site_label_3
_restr_angle_target
_restr_angle_target_weight_param
Nsa Csa1 Csa2 109.47 0.01
Csa1 Csa2 Csa3 109.47 0.01
Nsb Csb1 Csb2 109.47 0.01
Csb1 Csb2 Csb3 109.47 0.01
